data_1543794
loop_
_publ_author_name
'Mandal, Anup'
'Sahoo, Harekrishna'
'Baidya, Mahiuddin'

_publ_section_title
;
 Copper-Catalyzed 8-Aminoquinoline-Directed Selenylation of Arene and
 Heteroarene C-H Bonds.
;
_journal_issue 13
_journal_name_full 'Organic letters'
_journal_page_first 3202
_journal_page_last 3205
_journal_paper_doi 10.1021/acs.orglett.6b01420
_journal_volume 18
_journal_year 2016
_chemical_formula_moiety 'C27 H17 Cl2 N3 O Se2, H2 O  '
_chemical_formula_sum 'C27 H19 Cl2 N3 O2 Se2'
_chemical_formula_weight 646.27
_space_group_crystal_system triclinic
_space_group_IT_number 2
_space_group_name_Hall '-P 1'
_space_group_name_H-M_alt 'P -1'
_symmetry_space_group_name_Hall '-P 1'
_symmetry_space_group_name_H-M 'P -1'
_atom_sites_solution_hydrogens mixed
_audit_creation_method SHELXL-2014/7
_cell_angle_alpha 64.8240(16)
_cell_angle_beta 85.1858(16)
_cell_angle_gamma 88.7061(17)
_cell_formula_units_Z 2
_cell_length_a 7.5562(3)
_cell_length_b 13.4128(7)
_cell_length_c 14.1944(7)
_cell_measurement_reflns_used 5953
_cell_measurement_temperature 296(2)
_cell_measurement_theta_max 24.34
_cell_measurement_theta_min 2.71
_cell_volume 1297.21(11)
_computing_cell_refinement 'Bruker SAINT'
_computing_data_collection 'Bruker APEX2'
_computing_data_reduction 'Bruker SAINT'
_computing_molecular_graphics 'Bruker SHELXTL'
_computing_publication_material 'Bruker SHELXTL'
_computing_structure_refinement 'SHELXL-2014/7 (Sheldrick, 2014)'
_computing_structure_solution 'SHELXS-97 (Sheldrick 2008)'
_diffrn_ambient_temperature 296(2)
_diffrn_measured_fraction_theta_full 1.000
_diffrn_measured_fraction_theta_max 1.000
_diffrn_measurement_device_type 'Bruker APEX-II CCD'
_diffrn_measurement_method '\f and \w scans'
_diffrn_radiation_type MoK\a
_diffrn_radiation_wavelength 0.71073
_diffrn_reflns_av_R_equivalents 0.0300
_diffrn_reflns_av_unetI/netI 0.0298
_diffrn_reflns_Laue_measured_fraction_full 1.000
_diffrn_reflns_Laue_measured_fraction_max 1.000
_diffrn_reflns_limit_h_max 8
_diffrn_reflns_limit_h_min -8
_diffrn_reflns_limit_k_max 15
_diffrn_reflns_limit_k_min -15
_diffrn_reflns_limit_l_max 16
_diffrn_reflns_limit_l_min -16
_diffrn_reflns_number 17540
_diffrn_reflns_point_group_measured_fraction_full 1.000
_diffrn_reflns_point_group_measured_fraction_max 1.000
_diffrn_reflns_theta_full 24.998
_diffrn_reflns_theta_max 24.998
_diffrn_reflns_theta_min 1.591
_exptl_absorpt_coefficient_mu 3.087
_exptl_absorpt_correction_T_max 0.577
_exptl_absorpt_correction_T_min 0.458
_exptl_absorpt_correction_type multi-scan
_exptl_absorpt_process_details 'SADABS V2014/5(Bruker AXS.Inc)'
_exptl_crystal_colour white
_exptl_crystal_density_diffrn 1.655
_exptl_crystal_description block
_exptl_crystal_F_000 640
_exptl_crystal_size_max 0.300
_exptl_crystal_size_mid 0.250
_exptl_crystal_size_min 0.200
_refine_diff_density_max 0.823
_refine_diff_density_min -0.694
_refine_diff_density_rms 0.067
_refine_ls_extinction_method none
_refine_ls_goodness_of_fit_ref 1.032
_refine_ls_hydrogen_treatment mixed
_refine_ls_matrix_type full
_refine_ls_number_parameters 337
_refine_ls_number_reflns 4551
_refine_ls_number_restraints 3
_refine_ls_restrained_S_all 1.032
_refine_ls_R_factor_all 0.0511
_refine_ls_R_factor_gt 0.0355
_refine_ls_shift/su_max 0.000
_refine_ls_shift/su_mean 0.000
_refine_ls_structure_factor_coef Fsqd
_refine_ls_weighting_details 'w=1/[\s^2^(Fo^2^)+(0.0542P)^2^+0.6044P] where P=(Fo^2^+2Fc^2^)/3'
_refine_ls_weighting_scheme calc
_refine_ls_wR_factor_gt 0.0906
_refine_ls_wR_factor_ref 0.0988
_reflns_Friedel_coverage 0.000
_reflns_number_gt 3565
_reflns_number_total 4551
_reflns_threshold_expression 'I > 2\s(I)'
_cod_data_source_file ol6b01420_si_004.cif
_cod_data_source_block 188
_cod_database_code 1543794
_shelx_shelxl_version_number 2014/7
_shelx_space_group_comment
; 
The symmetry employed for this shelxl refinement is uniquely defined 
by the following loop, which should always be used as a source of 
symmetry information in preference to the above space-group names. 
They are only intended as comments. 
;
_shelx_estimated_absorpt_t_min 0.458
_shelx_estimated_absorpt_t_max 0.577

loop_
_space_group_symop_operation_xyz
'x, y, z'
'-x, -y, -z'

loop_
_atom_site_label
_atom_site_type_symbol
_atom_site_fract_x
_atom_site_fract_y
_atom_site_fract_z
_atom_site_U_iso_or_equiv
_atom_site_adp_type
_atom_site_occupancy
_atom_site_site_symmetry_order
_atom_site_calc_flag
_atom_site_refinement_flags_posn
_atom_site_refinement_flags_adp
C1 C 0.1789(4) 0.0463(3) 0.3412(2) 0.0413(8) Uani 1 1 d . .
C2 C 0.1976(5) -0.0432(3) 0.4356(3) 0.0556(10) Uani 1 1 d . .
H2 H 0.1761 -0.1133 0.4405 0.067 Uiso 1 1 calc R U
C3 C 0.2738(4) 0.0670(3) 0.5116(3) 0.0523(9) Uani 1 1 d . .
H3 H 0.3066 0.0740 0.5702 0.063 Uiso 1 1 calc R U
C4 C 0.2578(4) 0.1624(3) 0.4207(2) 0.0390(7) Uani 1 1 d . .
C5 C 0.2104(3) 0.1518(2) 0.3331(2) 0.0344(7) Uani 1 1 d . .
C6 C 0.1868(4) 0.2491(2) 0.2302(2) 0.0344(7) Uani 1 1 d . .
C7 C 0.3506(4) 0.3521(2) 0.0577(2) 0.0289(6) Uani 1 1 d . .
C8 C 0.2186(4) 0.4190(2) 0.0052(2) 0.0329(7) Uani 1 1 d . .
H8 H 0.1085 0.4179 0.0403 0.039 Uiso 1 1 calc R U
C9 C 0.2489(4) 0.4894(2) -0.1014(2) 0.0377(7) Uani 1 1 d . .
H9 H 0.1576 0.5339 -0.1363 0.045 Uiso 1 1 calc R U
C10 C 0.4099(4) 0.4939(2) -0.1550(2) 0.0378(7) Uani 1 1 d . .
H10 H 0.4276 0.5417 -0.2255 0.045 Uiso 1 1 calc R U
C11 C 0.5487(4) 0.4261(2) -0.1033(2) 0.0302(6) Uani 1 1 d . .
C12 C 0.7197(4) 0.4265(3) -0.1520(2) 0.0401(7) Uani 1 1 d . .
H12 H 0.7455 0.4733 -0.2221 0.048 Uiso 1 1 calc R U
C13 C 0.8457(4) 0.3590(3) -0.0967(3) 0.0437(8) Uani 1 1 d . .
H13 H 0.9586 0.3586 -0.1282 0.052 Uiso 1 1 calc R U
C14 C 0.8030(4) 0.2892(3) 0.0093(3) 0.0433(8) Uani 1 1 d . .
H14 H 0.8909 0.2429 0.0464 0.052 Uiso 1 1 calc R U
C15 C 0.5194(4) 0.3541(2) 0.0038(2) 0.0282(6) Uani 1 1 d . .
C16 C 0.3230(4) -0.0350(3) 0.1904(3) 0.0455(8) Uani 1 1 d . .
C17 C 0.3117(5) -0.0980(3) 0.1364(3) 0.0646(11) Uani 1 1 d . .
H17 H 0.2013 -0.1132 0.1208 0.077 Uiso 1 1 calc R U
C18 C 0.4634(6) -0.1391(4) 0.1051(4) 0.0699(12) Uani 1 1 d . .
H18 H 0.4557 -0.1808 0.0675 0.084 Uiso 1 1 calc R U
C19 C 0.6243(5) -0.1179(3) 0.1298(3) 0.0615(10) Uani 1 1 d . .
C20 C 0.6369(5) -0.0546(4) 0.1825(4) 0.0727(13) Uani 1 1 d . .
H20 H 0.7476 -0.0397 0.1980 0.087 Uiso 1 1 calc R U
C21 C 0.4861(5) -0.0123(4) 0.2130(3) 0.0640(11) Uani 1 1 d . .
H21 H 0.4950 0.0313 0.2487 0.077 Uiso 1 1 calc R U
C22 C 0.0897(5) 0.3258(3) 0.4815(3) 0.0444(8) Uani 1 1 d . .
C23 C 0.0794(5) 0.3168(4) 0.5823(3) 0.0656(11) Uani 1 1 d . .
H23 H 0.1793 0.2979 0.6199 0.079 Uiso 1 1 calc R U
C24 C -0.0792(6) 0.3359(4) 0.6274(3) 0.0741(13) Uani 1 1 d . .
H24 H -0.0862 0.3296 0.6954 0.089 Uiso 1 1 calc R U
C25 C -0.2251(5) 0.3640(3) 0.5718(3) 0.0565(10) Uani 1 1 d . .
C26 C -0.2178(5) 0.3719(3) 0.4721(3) 0.0623(10) Uani 1 1 d . .
H26 H -0.3185 0.3900 0.4350 0.075 Uiso 1 1 calc R U
C27 C -0.0589(5) 0.3525(3) 0.4273(3) 0.0569(10) Uani 1 1 d . .
H27 H -0.0529 0.3576 0.3597 0.068 Uiso 1 1 calc R U
Cl1 Cl 0.81486(18) -0.16966(13) 0.09037(12) 0.1072(5) Uani 1 1 d . .
Cl2 Cl -0.42428(16) 0.38848(13) 0.62872(10) 0.0906(4) Uani 1 1 d . .
H1N H 0.429(4) 0.252(3) 0.185(2) 0.038(9) Uiso 1 1 d . .
H1X H 0.272(5) 0.776(4) 0.749(2) 0.089(16) Uiso 1 1 d D .
H2X H 0.319(6) 0.842(3) 0.650(2) 0.113(19) Uiso 1 1 d D .
N1 N 0.3340(3) 0.2788(2) 0.16490(18) 0.0348(6) Uani 1 1 d . .
N2 N 0.6468(3) 0.2851(2) 0.05934(19) 0.0359(6) Uani 1 1 d . .
N3 N 0.2448(4) -0.0340(3) 0.5195(2) 0.0595(9) Uani 1 1 d . .
O1 O 0.0397(3) 0.29026(18) 0.21152(16) 0.0476(6) Uani 1 1 d . .
O2 O 0.3566(4) 0.7883(3) 0.7019(2) 0.0827(11) Uani 1 1 d D .
Se1 Se 0.10709(5) 0.02385(3) 0.22526(3) 0.05884(15) Uani 1 1 d . .
Se2 Se 0.31309(5) 0.30221(3) 0.41866(3) 0.05076(13) Uani 1 1 d . .

loop_
_atom_site_aniso_label
_atom_site_aniso_U_11
_atom_site_aniso_U_22
_atom_site_aniso_U_33
_atom_site_aniso_U_23
_atom_site_aniso_U_13
_atom_site_aniso_U_12
C1 0.0283(16) 0.0403(19) 0.0466(18) -0.0109(15) -0.0006(13) 0.0067(13)
C2 0.054(2) 0.0354(19) 0.061(2) -0.0061(17) 0.0042(18) 0.0048(16)
C3 0.042(2) 0.064(3) 0.0352(18) -0.0065(17) -0.0018(14) 0.0101(17)
C4 0.0333(17) 0.0416(18) 0.0308(16) -0.0051(13) -0.0001(13) 0.0050(13)
C5 0.0231(15) 0.0375(17) 0.0333(16) -0.0065(13) -0.0015(12) 0.0058(12)
C6 0.0320(17) 0.0364(17) 0.0311(15) -0.0110(13) -0.0027(13) 0.0038(13)
C7 0.0274(15) 0.0302(15) 0.0283(14) -0.0114(12) -0.0043(12) -0.0001(12)
C8 0.0256(15) 0.0363(17) 0.0313(15) -0.0088(13) -0.0047(12) 0.0042(12)
C9 0.0320(17) 0.0356(17) 0.0399(17) -0.0090(14) -0.0136(13) 0.0099(13)
C10 0.0390(18) 0.0361(17) 0.0295(15) -0.0052(13) -0.0048(13) -0.0004(13)
C11 0.0304(15) 0.0308(15) 0.0295(14) -0.0126(12) -0.0038(12) 0.0007(12)
C12 0.0360(18) 0.0449(19) 0.0371(17) -0.0161(14) 0.0028(14) -0.0033(14)
C13 0.0256(16) 0.057(2) 0.050(2) -0.0249(17) 0.0003(14) 0.0031(15)
C14 0.0289(17) 0.0478(19) 0.053(2) -0.0207(16) -0.0107(14) 0.0101(14)
C15 0.0252(15) 0.0294(15) 0.0310(15) -0.0131(12) -0.0064(11) 0.0023(11)
C16 0.0374(18) 0.0416(19) 0.058(2) -0.0216(16) -0.0084(15) 0.0049(14)
C17 0.048(2) 0.066(3) 0.099(3) -0.052(2) -0.017(2) 0.0006(19)
C18 0.068(3) 0.068(3) 0.099(3) -0.059(3) -0.015(2) 0.010(2)
C19 0.053(2) 0.063(2) 0.075(3) -0.035(2) -0.011(2) 0.0215(19)
C20 0.038(2) 0.104(4) 0.106(3) -0.071(3) -0.019(2) 0.012(2)
C21 0.042(2) 0.084(3) 0.095(3) -0.064(3) -0.015(2) 0.0089(19)
C22 0.048(2) 0.0411(18) 0.0445(18) -0.0185(15) -0.0034(15) -0.0010(15)
C23 0.058(3) 0.095(3) 0.055(2) -0.041(2) -0.0176(19) 0.017(2)
C24 0.073(3) 0.111(4) 0.054(2) -0.049(3) -0.013(2) 0.022(3)
C25 0.054(2) 0.061(2) 0.060(2) -0.032(2) -0.0028(18) 0.0079(18)
C26 0.050(2) 0.081(3) 0.062(2) -0.035(2) -0.0143(19) 0.011(2)
C27 0.053(2) 0.078(3) 0.044(2) -0.0296(19) -0.0099(17) 0.0066(19)
Cl1 0.0738(8) 0.1404(13) 0.1411(12) -0.0930(11) -0.0167(8) 0.0497(8)
Cl2 0.0653(7) 0.1336(11) 0.0925(8) -0.0685(8) -0.0028(6) 0.0237(7)
N1 0.0252(14) 0.0386(15) 0.0296(13) -0.0036(11) -0.0068(11) 0.0078(11)
N2 0.0283(14) 0.0380(14) 0.0383(14) -0.0127(11) -0.0085(11) 0.0085(11)
N3 0.057(2) 0.0448(19) 0.0478(19) 0.0062(15) 0.0035(15) 0.0100(15)
O1 0.0297(12) 0.0541(14) 0.0402(12) -0.0031(11) -0.0005(9) 0.0147(10)
O2 0.0444(16) 0.106(3) 0.0469(16) 0.0173(16) -0.0078(14) 0.0071(16)
Se1 0.0350(2) 0.0698(3) 0.0865(3) -0.0459(2) -0.01568(18) 0.00927(17)
Se2 0.0433(2) 0.0571(2) 0.0500(2) -0.02136(18) 0.00106(15) -0.00941(16)

loop_
_atom_type_symbol
_atom_type_description
_atom_type_scat_dispersion_real
_atom_type_scat_dispersion_imag
_atom_type_scat_source
C C 0.0033 0.0016 'International Tables Vol C Tables 4.2.6.8 and 6.1.1.4'
H H 0.0000 0.0000 'International Tables Vol C Tables 4.2.6.8 and 6.1.1.4'
N N 0.0061 0.0033 'International Tables Vol C Tables 4.2.6.8 and 6.1.1.4'
O O 0.0106 0.0060 'International Tables Vol C Tables 4.2.6.8 and 6.1.1.4'
Cl Cl 0.1484 0.1585 'International Tables Vol C Tables 4.2.6.8 and 6.1.1.4'
Se Se -0.0929 2.2259 'International Tables Vol C Tables 4.2.6.8 and 6.1.1.4'

loop_
_geom_angle_atom_site_label_1
_geom_angle_atom_site_label_2
_geom_angle_atom_site_label_3
_geom_angle
C2 C1 C5 118.9(3)
C2 C1 Se1 119.8(3)
C5 C1 Se1 121.3(2)
N3 C2 C1 123.2(4)
N3 C2 H2 118.4
C1 C2 H2 118.4
N3 C3 C4 123.7(4)
N3 C3 H3 118.2
C4 C3 H3 118.2
C5 C4 C3 118.2(3)
C5 C4 Se2 122.5(2)
C3 C4 Se2 119.3(3)
C4 C5 C1 118.3(3)
C4 C5 C6 123.2(3)
C1 C5 C6 118.5(3)
O1 C6 N1 126.1(3)
O1 C6 C5 119.7(2)
N1 C6 C5 114.1(3)
C8 C7 N1 124.6(2)
C8 C7 C15 119.8(2)
N1 C7 C15 115.6(2)
C7 C8 C9 120.2(3)
C7 C8 H8 119.9
C9 C8 H8 119.9
C10 C9 C8 121.4(3)
C10 C9 H9 119.3
C8 C9 H9 119.3
C9 C10 C11 119.9(3)
C9 C10 H10 120.1
C11 C10 H10 120.1
C10 C11 C12 123.7(3)
C10 C11 C15 119.3(2)
C12 C11 C15 117.0(3)
C13 C12 C11 120.0(3)
C13 C12 H12 120.0
C11 C12 H12 120.0
C12 C13 C14 118.8(3)
C12 C13 H13 120.6
C14 C13 H13 120.6
N2 C14 C13 124.2(3)
N2 C14 H14 117.9
C13 C14 H14 117.9
N2 C15 C11 122.8(2)
N2 C15 C7 117.7(2)
C11 C15 C7 119.5(2)
C17 C16 C21 119.6(3)
C17 C16 Se1 117.5(3)
C21 C16 Se1 122.8(3)
C16 C17 C18 120.4(4)
C16 C17 H17 119.8
C18 C17 H17 119.8
C19 C18 C17 119.5(4)
C19 C18 H18 120.2
C17 C18 H18 120.2
C20 C19 C18 120.5(4)
C20 C19 Cl1 120.1(3)
C18 C19 Cl1 119.4(3)
C19 C20 C21 120.3(4)
C19 C20 H20 119.9
C21 C20 H20 119.9
C16 C21 C20 119.7(4)
C16 C21 H21 120.1
C20 C21 H21 120.1
C27 C22 C23 119.4(3)
C27 C22 Se2 121.0(3)
C23 C22 Se2 119.6(3)
C22 C23 C24 120.1(4)
C22 C23 H23 119.9
C24 C23 H23 119.9
C25 C24 C23 119.7(4)
C25 C24 H24 120.1
C23 C24 H24 120.1
C24 C25 C26 120.9(4)
C24 C25 Cl2 119.6(3)
C26 C25 Cl2 119.5(3)
C25 C26 C27 119.2(4)
C25 C26 H26 120.4
C27 C26 H26 120.4
C22 C27 C26 120.6(3)
C22 C27 H27 119.7
C26 C27 H27 119.7
C6 N1 C7 128.3(3)
C6 N1 H1N 120(2)
C7 N1 H1N 112(2)
C14 N2 C15 117.2(3)
C2 N3 C3 117.7(3)
H1X O2 H2X 103(3)
C16 Se1 C1 99.07(14)
C4 Se2 C22 98.37(13)

loop_
_geom_bond_atom_site_label_1
_geom_bond_atom_site_label_2
_geom_bond_distance
C1 C2 1.383(5)
C1 C5 1.394(4)
C1 Se1 1.916(3)
C2 N3 1.327(5)
C2 H2 0.9300
C3 N3 1.332(5)
C3 C4 1.390(4)
C3 H3 0.9300
C4 C5 1.387(4)
C4 Se2 1.918(3)
C5 C6 1.510(4)
C6 O1 1.228(3)
C6 N1 1.336(4)
C7 C8 1.368(4)
C7 N1 1.414(4)
C7 C15 1.425(4)
C8 C9 1.403(4)
C8 H8 0.9300
C9 C10 1.368(4)
C9 H9 0.9300
C10 C11 1.409(4)
C10 H10 0.9300
C11 C12 1.412(4)
C11 C15 1.413(4)
C12 C13 1.351(4)
C12 H12 0.9300
C13 C14 1.406(4)
C13 H13 0.9300
C14 N2 1.315(4)
C14 H14 0.9300
C15 N2 1.368(4)
C16 C17 1.369(5)
C16 C21 1.371(5)
C16 Se1 1.915(3)
C17 C18 1.382(5)
C17 H17 0.9300
C18 C19 1.361(6)
C18 H18 0.9300
C19 C20 1.358(6)
C19 Cl1 1.737(4)
C20 C21 1.380(5)
C20 H20 0.9300
C21 H21 0.9300
C22 C27 1.369(5)
C22 C23 1.379(5)
C22 Se2 1.926(3)
C23 C24 1.381(5)
C23 H23 0.9300
C24 C25 1.362(6)
C24 H24 0.9300
C25 C26 1.370(5)
C25 Cl2 1.739(4)
C26 C27 1.383(5)
C26 H26 0.9300
C27 H27 0.9300
N1 H1N 0.82(3)
O2 H1X 0.849(18)
O2 H2X 0.843(18)

loop_
_geom_torsion_atom_site_label_1
_geom_torsion_atom_site_label_2
_geom_torsion_atom_site_label_3
_geom_torsion_atom_site_label_4
_geom_torsion
C5 C1 C2 N3 -0.2(5)
Se1 C1 C2 N3 -179.2(3)
N3 C3 C4 C5 -0.5(5)
N3 C3 C4 Se2 -177.4(3)
C3 C4 C5 C1 0.9(4)
Se2 C4 C5 C1 177.7(2)
C3 C4 C5 C6 179.3(3)
Se2 C4 C5 C6 -3.9(4)
C2 C1 C5 C4 -0.6(4)
Se1 C1 C5 C4 178.5(2)
C2 C1 C5 C6 -179.1(3)
Se1 C1 C5 C6 -0.1(4)
C4 C5 C6 O1 -91.6(4)
C1 C5 C6 O1 86.9(4)
C4 C5 C6 N1 91.4(3)
C1 C5 C6 N1 -90.2(3)
N1 C7 C8 C9 179.7(3)
C15 C7 C8 C9 0.1(4)
C7 C8 C9 C10 -0.7(5)
C8 C9 C10 C11 0.7(5)
C9 C10 C11 C12 -179.0(3)
C9 C10 C11 C15 -0.1(4)
C10 C11 C12 C13 179.8(3)
C15 C11 C12 C13 0.9(4)
C11 C12 C13 C14 -0.1(5)
C12 C13 C14 N2 -0.2(5)
C10 C11 C15 N2 179.5(3)
C12 C11 C15 N2 -1.5(4)
C10 C11 C15 C7 -0.5(4)
C12 C11 C15 C7 178.5(3)
C8 C7 C15 N2 -179.5(3)
N1 C7 C15 N2 0.9(4)
C8 C7 C15 C11 0.4(4)
N1 C7 C15 C11 -179.1(2)
C21 C16 C17 C18 0.3(6)
Se1 C16 C17 C18 177.3(3)
C16 C17 C18 C19 1.1(7)
C17 C18 C19 C20 -1.7(7)
C17 C18 C19 Cl1 180.0(4)
C18 C19 C20 C21 1.0(7)
Cl1 C19 C20 C21 179.3(4)
C17 C16 C21 C20 -1.0(6)
Se1 C16 C21 C20 -177.8(3)
C19 C20 C21 C16 0.4(7)
C27 C22 C23 C24 -0.8(6)
Se2 C22 C23 C24 178.6(3)
C22 C23 C24 C25 -0.2(7)
C23 C24 C25 C26 1.1(7)
C23 C24 C25 Cl2 -179.7(4)
C24 C25 C26 C27 -1.0(7)
Cl2 C25 C26 C27 179.9(3)
C23 C22 C27 C26 0.9(6)
Se2 C22 C27 C26 -178.5(3)
C25 C26 C27 C22 0.0(6)
O1 C6 N1 C7 -9.1(5)
C5 C6 N1 C7 167.8(3)
C8 C7 N1 C6 10.5(5)
C15 C7 N1 C6 -170.0(3)
C13 C14 N2 C15 -0.4(5)
C11 C15 N2 C14 1.3(4)
C7 C15 N2 C14 -178.8(3)
C1 C2 N3 C3 0.5(5)
C4 C3 N3 C2 -0.2(5)
